data_7015572
loop_
_publ_author_name
'Cooper, Christine J.'
'Jones, Matthew D.'
'Brayshaw, Simon K.'
'Sonnex, Benjamin'
'Russell, Mark L.'
'Mahon, Mary F.'
'Allan, David R.'

_publ_section_title
;
 When is an imine not an imine? Unusual reactivity of a series of
 Cu(II) imine-pyridine complexes and their exploitation for the Henry
 reaction.
;
_journal_issue 14
_journal_name_full 'Dalton transactions (Cambridge, England : 2003)'
_journal_page_first 3677
_journal_page_last 3682
_journal_paper_doi 10.1039/c0dt01740j
_journal_volume 40
_journal_year 2011
_chemical_absolute_configuration ad
_chemical_formula_sum 'C22 H21 Cu F9 N4 O7 S2'
_chemical_formula_weight 752.09
_chemical_name_systematic
;
?
;
_space_group_IT_number 1
_symmetry_cell_setting triclinic
_symmetry_space_group_name_Hall 'P 1'
_symmetry_space_group_name_H-M 'P 1'
_atom_sites_solution_hydrogens geom
_atom_sites_solution_primary direct
_atom_sites_solution_secondary difmap
_audit_creation_method SHELXL-97
_cell_angle_alpha 78.636(6)
_cell_angle_beta 83.184(5)
_cell_angle_gamma 88.992(5)
_cell_formula_units_Z 2
_cell_length_a 9.5450(8)
_cell_length_b 11.4260(10)
_cell_length_c 13.6980(12)
_cell_measurement_reflns_used 35753
_cell_measurement_temperature 150(2)
_cell_measurement_theta_max 24.11
_cell_measurement_theta_min 3.51
_cell_volume 1454.3(2)
_computing_cell_refinement 'HKL Scalepack (Otwinski & Minor, 1997)'
_computing_data_collection 'Collect (Nonius BV, 1997-2000)'
_computing_data_reduction 'HKL Denzo & Scalepack (Otwinski & Minor 1997)'
_computing_molecular_graphics 'Ortep-3 for Windows (Farrugia, 1997)'
_computing_publication_material 'WinGX publication routines (Farrugia, 1999)'
_computing_structure_refinement 'SHELXL-97 (Sheldrick, 1997)'
_computing_structure_solution
;
SIR97- Altomare A., Burla M.C., Camalli M., Cascarano G.L., Giacovazzo C. ,
Guagliardi A., Moliterni A.G.G., Polidori G.,Spagna R.
(1999) J. Appl. Cryst. 32, 115-119.
;
_diffrn_ambient_temperature 150(2)
_diffrn_measured_fraction_theta_full 0.982
_diffrn_measured_fraction_theta_max 0.982
_diffrn_measurement_device_type 'nonius kapp ccd'
_diffrn_measurement_method ccd
_diffrn_radiation_monochromator graphite
_diffrn_radiation_source 'fine-focus sealed tube'
_diffrn_radiation_type MoK\a
_diffrn_radiation_wavelength 0.71073
_diffrn_reflns_av_R_equivalents 0.0629
_diffrn_reflns_av_sigmaI/netI 0.0776
_diffrn_reflns_limit_h_max 10
_diffrn_reflns_limit_h_min -10
_diffrn_reflns_limit_k_max 13
_diffrn_reflns_limit_k_min -13
_diffrn_reflns_limit_l_max 15
_diffrn_reflns_limit_l_min -15
_diffrn_reflns_number 10765
_diffrn_reflns_theta_full 24.16
_diffrn_reflns_theta_max 24.16
_diffrn_reflns_theta_min 4.16
_exptl_absorpt_coefficient_mu 1.001
_exptl_absorpt_correction_T_max 0.9516
_exptl_absorpt_correction_T_min 0.9065
_exptl_absorpt_correction_type multi-scan
_exptl_crystal_colour blue
_exptl_crystal_density_diffrn 1.718
_exptl_crystal_density_method 'not measured'
_exptl_crystal_description plate
_exptl_crystal_F_000 758
_exptl_crystal_size_max 0.10
_exptl_crystal_size_mid 0.10
_exptl_crystal_size_min 0.05
_refine_diff_density_max 0.419
_refine_diff_density_min -0.447
_refine_diff_density_rms 0.073
_refine_ls_abs_structure_details 'Flack H D (1983), Acta Cryst. A39, 876-881'
_refine_ls_abs_structure_Flack -0.05(2)
_refine_ls_extinction_method none
_refine_ls_goodness_of_fit_ref 1.048
_refine_ls_hydrogen_treatment constr
_refine_ls_matrix_type full
_refine_ls_number_parameters 811
_refine_ls_number_reflns 7741
_refine_ls_number_restraints 3
_refine_ls_restrained_S_all 1.048
_refine_ls_R_factor_all 0.0869
_refine_ls_R_factor_gt 0.0548
_refine_ls_shift/su_max 0.004
_refine_ls_shift/su_mean 0.000
_refine_ls_structure_factor_coef Fsqd
_refine_ls_weighting_details 'calc w=1/[\s^2^(Fo^2^)+(0.0343P)^2^+3.1719P] where P=(Fo^2^+2Fc^2^)/3'
_refine_ls_weighting_scheme calc
_refine_ls_wR_factor_gt 0.1137
_refine_ls_wR_factor_ref 0.1313
_reflns_number_gt 5792
_reflns_number_total 7741
_reflns_threshold_expression >2sigma(I)
_cod_data_source_file c0dt01740j.txt
_cod_data_source_block CF3CH2OH
_cod_original_sg_symbol_H-M P1
_cod_database_code 7015572

loop_
_symmetry_equiv_pos_as_xyz
'x, y, z'

loop_
_atom_site_label
_atom_site_type_symbol
_atom_site_fract_x
_atom_site_fract_y
_atom_site_fract_z
_atom_site_U_iso_or_equiv
_atom_site_adp_type
_atom_site_occupancy
_atom_site_symmetry_multiplicity
_atom_site_calc_flag
_atom_site_refinement_flags
_atom_site_disorder_assembly
_atom_site_disorder_group
Cu1 Cu 0.65256(11) 0.70465(11) 0.97408(9) 0.0392(4) Uani 1 1 d . . .
S1 S 0.5186(3) 0.4776(3) 0.8458(3) 0.0407(8) Uani 1 1 d . . .
F1 F 0.5248(8) 0.3686(7) 1.0344(6) 0.057(2) Uani 1 1 d . . .
O1 O 0.6064(10) 0.5720(9) 0.8627(8) 0.053(2) Uani 1 1 d . . .
N1 N 0.8214(10) 0.5956(9) 1.0013(8) 0.033(3) Uani 1 1 d . . .
C1 C 0.8390(14) 0.5055(13) 1.0740(11) 0.043(3) Uani 1 1 d . . .
H1 H 0.7639 0.4818 1.1260 0.052 Uiso 1 1 calc R . .
Cu2 Cu 0.14435(11) 0.59202(10) 0.54901(9) 0.0387(4) Uani 1 1 d . . .
S2 S 0.8412(3) 0.8768(3) 1.1064(2) 0.0405(8) Uani 1 1 d . . .
F2 F 0.6963(8) 0.3244(8) 0.9345(7) 0.072(2) Uani 1 1 d . . .
O2 O 0.3690(9) 0.4901(9) 0.8710(7) 0.055(2) Uani 1 1 d . . .
N2 N 0.4674(10) 0.6610(11) 1.0652(9) 0.041(3) Uani 1 1 d . . .
C2 C 0.9636(14) 0.4449(14) 1.0764(11) 0.050(4) Uani 1 1 d . . .
H2 H 0.9713 0.3787 1.1296 0.061 Uiso 1 1 calc R . .
S3 S 0.2833(3) 0.8010(3) 0.6826(3) 0.0428(8) Uani 1 1 d . . .
F3 F 0.4924(9) 0.2511(7) 0.9350(6) 0.070(2) Uani 1 1 d . . .
O3 O 0.5594(9) 0.4364(8) 0.7540(7) 0.049(2) Uani 1 1 d . . .
N3 N 0.5413(10) 0.8458(9) 0.9255(7) 0.036(2) Uani 1 1 d . . .
C3 C 1.0770(14) 0.4747(14) 1.0064(11) 0.049(4) Uani 1 1 d . . .
H3 H 1.1637 0.4330 1.0107 0.059 Uiso 1 1 calc R . .
S4 S -0.0550(3) 0.4140(3) 0.4099(3) 0.0423(8) Uani 1 1 d . . .
F4 F 0.8687(9) 1.0983(8) 1.1282(8) 0.078(3) Uani 1 1 d . . .
O4 O 0.9203(10) 0.8421(8) 1.1902(7) 0.052(2) Uani 1 1 d . . .
N4 N 0.7810(9) 0.7735(8) 0.8567(7) 0.034(2) Uani 1 1 d . . .
C4 C 1.0593(13) 0.5702(13) 0.9275(10) 0.044(3) Uani 1 1 d . . .
H4 H 1.1332 0.5929 0.8745 0.053 Uiso 1 1 calc R . .
F5 F 0.6832(10) 1.0072(8) 1.2099(7) 0.072(3) Uani 1 1 d . . .
O5 O 0.9271(9) 0.9043(9) 1.0116(7) 0.053(2) Uani 1 1 d . . .
N5 N 0.3237(11) 0.6363(9) 0.4537(8) 0.034(3) Uani 1 1 d . . .
C5 C 0.9355(13) 0.6299(11) 0.9276(10) 0.036(3) Uani 1 1 d . . .
F6 F 0.6944(10) 1.0689(8) 1.0513(8) 0.078(3) Uani 1 1 d . . .
O6 O 0.7202(9) 0.8072(8) 1.1061(7) 0.048(2) Uani 1 1 d . . .
N6 N -0.0262(11) 0.6942(10) 0.5247(9) 0.039(3) Uani 1 1 d . . .
C6 C 0.9047(11) 0.7302(10) 0.8459(8) 0.036(3) Uani 1 1 d . . .
H6 H 0.9720 0.7597 0.7900 0.044 Uiso 1 1 calc R . .
F7 F 0.3517(8) 1.0207(7) 0.5941(6) 0.066(2) Uani 1 1 d . . .
O7 O 0.1773(9) 0.7215(8) 0.6638(7) 0.045(2) Uani 1 1 d . . .
N7 N 0.0008(10) 0.4965(9) 0.6465(7) 0.038(2) Uani 1 1 d . . .
C7 C 0.7199(9) 0.8706(9) 0.7857(7) 0.042(2) Uani 1 1 d . . .
H7 H 0.6610 0.8329 0.7445 0.050 Uiso 1 1 calc R . .
F8 F 0.1342(9) 0.9837(9) 0.6072(8) 0.098(3) Uani 1 1 d . . .
O8 O 0.4253(9) 0.7700(9) 0.6566(9) 0.072(3) Uani 1 1 d . . .
N8 N 0.2676(10) 0.4675(9) 0.6093(8) 0.037(2) Uani 1 1 d . . .
C8 C 0.8286(14) 0.9525(12) 0.7137(10) 0.051(3) Uani 1 1 d . . .
H8A H 0.8852 0.9070 0.6686 0.061 Uiso 1 1 calc R . .
H8B H 0.8932 0.9877 0.7516 0.061 Uiso 1 1 calc R . .
F9 F 0.2780(11) 0.9176(8) 0.4979(6) 0.078(3) Uani 1 1 d . . .
O9 O 0.2507(11) 0.8371(9) 0.7785(7) 0.062(3) Uani 1 1 d . . .
C9 C 0.7438(12) 1.0519(9) 0.6521(8) 0.058(3) Uani 1 1 d . . .
H9A H 0.8105 1.1090 0.6066 0.070 Uiso 1 1 calc R . .
H9B H 0.6861 1.0156 0.6103 0.070 Uiso 1 1 calc R . .
F10 F 0.0914(10) 0.2252(8) 0.4754(7) 0.074(3) Uani 1 1 d . . .
O10 O 0.0686(9) 0.4875(9) 0.4128(7) 0.053(3) Uani 1 1 d . . .
C10 C 0.6475(14) 1.1194(10) 0.7183(10) 0.055(3) Uani 1 1 d . . .
H10A H 0.5947 1.1805 0.6756 0.066 Uiso 1 1 calc R . .
H10B H 0.7054 1.1610 0.7564 0.066 Uiso 1 1 calc R . .
F11 F -0.0698(9) 0.1908(8) 0.3881(7) 0.073(3) Uani 1 1 d . . .
O11 O -0.1533(9) 0.3863(9) 0.4995(7) 0.048(2) Uani 1 1 d . . .
C11 C 0.5408(13) 1.0337(12) 0.7931(11) 0.046(4) Uani 1 1 d . . .
H11A H 0.4850 1.0785 0.8392 0.056 Uiso 1 1 calc R . .
H11B H 0.4749 0.9988 0.7559 0.056 Uiso 1 1 calc R . .
F12 F 0.1202(8) 0.2836(8) 0.3150(7) 0.065(2) Uani 1 1 d . . .
O12 O -0.1179(9) 0.4497(9) 0.3163(7) 0.053(2) Uani 1 1 d . . .
C12 C 0.6219(10) 0.9372(8) 0.8514(7) 0.036(2) Uani 1 1 d . . .
H12 H 0.6835 0.9773 0.8893 0.044 Uiso 1 1 calc R . .
F13 F 0.2640(12) 0.2106(9) 0.1252(10) 0.111(4) Uani 1 1 d . . .
O13 O 0.6228(11) 0.3810(9) 0.2762(8) 0.064(3) Uani 1 1 d . . .
H13A H 0.6671 0.3943 0.3224 0.077 Uiso 1 1 calc R . .
C13 C 0.4102(13) 0.8471(11) 0.9571(10) 0.037(3) Uani 1 1 d . . .
H13 H 0.3478 0.9081 0.9313 0.044 Uiso 1 1 calc R . .
F14 F 0.2035(12) 0.0671(9) 0.0602(7) 0.101(4) Uani 1 1 d . . .
O14 O 0.1605(10) -0.0827(8) 0.2475(7) 0.050(2) Uani 1 1 d . . .
H14 H 0.1228 -0.0999 0.1997 0.059 Uiso 1 1 calc R . .
C14 C 0.3659(12) 0.7456(11) 1.0367(10) 0.034(3) Uani 1 1 d . . .
F15 F 0.3911(11) 0.0553(13) 0.1306(11) 0.123(5) Uani 1 1 d . . .
C15 C 0.2278(14) 0.7308(13) 1.0871(10) 0.042(3) Uani 1 1 d . . .
H15 H 0.1565 0.7869 1.0682 0.051 Uiso 1 1 calc R . .
F16 F 0.5156(16) 0.0841(11) 0.3895(10) 0.145(6) Uani 1 1 d . . .
C16 C 0.1970(17) 0.6323(15) 1.1657(13) 0.059(5) Uani 1 1 d . . .
H16 H 0.1040 0.6210 1.1996 0.071 Uiso 1 1 calc R . .
F17 F 0.4045(12) 0.2436(16) 0.3930(12) 0.143(6) Uani 1 1 d . . .
C17 C 0.3007(14) 0.5525(15) 1.1936(12) 0.049(3) Uani 1 1 d . . .
H17 H 0.2813 0.4867 1.2477 0.058 Uiso 1 1 calc R . .
F18 F 0.5861(11) 0.2191(11) 0.4592(8) 0.101(4) Uani 1 1 d . . .
C18 C 0.4360(13) 0.5700(14) 1.1406(11) 0.045(4) Uani 1 1 d . . .
H18 H 0.5079 0.5144 1.1594 0.055 Uiso 1 1 calc R . .
C19 C 0.3518(14) 0.7228(12) 0.3745(10) 0.038(3) Uani 1 1 d . . .
H19 H 0.2787 0.7771 0.3557 0.046 Uiso 1 1 calc R . .
C20 C 0.4811(15) 0.7383(14) 0.3178(12) 0.044(3) Uani 1 1 d . . .
H20 H 0.4965 0.8019 0.2614 0.053 Uiso 1 1 calc R . .
C21 C 0.5895(13) 0.6592(12) 0.3444(10) 0.041(3) Uani 1 1 d . . .
H21 H 0.6796 0.6669 0.3060 0.050 Uiso 1 1 calc R . .
C22 C 0.5624(14) 0.5706(13) 0.4271(11) 0.044(4) Uani 1 1 d . . .
H22 H 0.6339 0.5154 0.4476 0.052 Uiso 1 1 calc R . .
C23 C 0.4322(14) 0.5625(12) 0.4793(11) 0.040(3) Uani 1 1 d . . .
C24 C 0.3932(13) 0.4695(11) 0.5677(10) 0.039(3) Uani 1 1 d . . .
H24 H 0.4601 0.4125 0.5931 0.047 Uiso 1 1 calc R . .
C25 C 0.2063(9) 0.3884(8) 0.7035(7) 0.036(2) Uani 1 1 d . . .
H25 H 0.2117 0.4322 0.7594 0.043 Uiso 1 1 calc R . .
C26 C 0.2699(15) 0.2654(11) 0.7345(10) 0.045(4) Uani 1 1 d . . .
H26A H 0.2699 0.2202 0.6798 0.053 Uiso 1 1 calc R . .
H26B H 0.3687 0.2736 0.7475 0.053 Uiso 1 1 calc R . .
C27 C 0.1862(12) 0.2009(12) 0.8255(10) 0.057(3) Uani 1 1 d . . .
H27A H 0.2003 0.2406 0.8817 0.069 Uiso 1 1 calc R . .
H27B H 0.2238 0.1189 0.8416 0.069 Uiso 1 1 calc R . .
C28 C 0.0277(10) 0.1922(9) 0.8204(8) 0.051(2) Uani 1 1 d . . .
H28A H 0.0105 0.1415 0.7721 0.061 Uiso 1 1 calc R . .
H28B H -0.0202 0.1547 0.8871 0.061 Uiso 1 1 calc R . .
C29 C -0.0322(13) 0.3166(12) 0.7875(10) 0.045(3) Uani 1 1 d . . .
H29A H -0.1330 0.3101 0.7785 0.054 Uiso 1 1 calc R . .
H29B H -0.0255 0.3641 0.8400 0.054 Uiso 1 1 calc R . .
C30 C 0.0492(8) 0.3786(8) 0.6899(7) 0.034(2) Uani 1 1 d . . .
H30 H 0.0431 0.3266 0.6398 0.041 Uiso 1 1 calc R . .
C31 C -0.1225(10) 0.5366(10) 0.6518(8) 0.033(3) Uani 1 1 d . . .
H31 H -0.1983 0.4955 0.6956 0.039 Uiso 1 1 calc R . .
C32 C -0.1405(12) 0.6509(12) 0.5859(10) 0.040(3) Uani 1 1 d . . .
C33 C -0.2739(14) 0.7117(13) 0.5817(11) 0.043(3) Uani 1 1 d . . .
H33 H -0.3545 0.6804 0.6262 0.051 Uiso 1 1 calc R . .
C34 C -0.2827(15) 0.8132(13) 0.5141(11) 0.045(4) Uani 1 1 d . . .
H34 H -0.3704 0.8538 0.5120 0.054 Uiso 1 1 calc R . .
C35 C -0.1701(14) 0.8597(12) 0.4484(11) 0.043(3) Uani 1 1 d . . .
H35 H -0.1772 0.9299 0.3990 0.052 Uiso 1 1 calc R . .
C36 C -0.0427(14) 0.7976(13) 0.4582(10) 0.043(3) Uani 1 1 d . . .
H36 H 0.0384 0.8303 0.4150 0.052 Uiso 1 1 calc R . .
C37 C 0.5587(14) 0.3482(13) 0.9406(11) 0.047(3) Uani 1 1 d . . .
C38 C 0.7679(15) 1.0182(14) 1.1267(11) 0.051(4) Uani 1 1 d . . .
C39 C 0.2614(14) 0.9348(13) 0.5894(12) 0.048(3) Uani 1 1 d . . .
C40 C 0.0266(16) 0.2694(13) 0.3996(11) 0.051(4) Uani 1 1 d . . .
C41 C 0.259(2) 0.0886(15) 0.1425(14) 0.074(5) Uani 1 1 d . . .
C42 C 0.1695(16) 0.0383(13) 0.2361(11) 0.055(4) Uani 1 1 d . . .
C43 C 0.5305(17) 0.2000(17) 0.3835(14) 0.069(5) Uani 1 1 d . . .
C44 C 0.6067(16) 0.2531(13) 0.2850(12) 0.059(4) Uani 1 1 d . . .

loop_
_atom_site_aniso_label
_atom_site_aniso_U_11
_atom_site_aniso_U_22
_atom_site_aniso_U_33
_atom_site_aniso_U_23
_atom_site_aniso_U_13
_atom_site_aniso_U_12
Cu1 0.0226(8) 0.0499(10) 0.0426(9) -0.0056(8) -0.0001(7) 0.0030(7)
S1 0.0269(16) 0.0498(19) 0.048(2) -0.0160(16) -0.0024(14) -0.0023(14)
F1 0.063(5) 0.063(5) 0.044(4) -0.009(4) -0.003(4) -0.001(4)
O1 0.045(5) 0.052(5) 0.064(6) -0.008(5) -0.013(4) -0.018(4)
N1 0.020(6) 0.040(6) 0.037(6) -0.009(5) -0.002(5) 0.003(5)
C1 0.028(7) 0.053(8) 0.045(8) -0.010(7) 0.006(6) -0.002(6)
Cu2 0.0251(9) 0.0470(10) 0.0408(9) -0.0029(8) -0.0014(7) 0.0019(7)
S2 0.0341(18) 0.0477(19) 0.0404(19) -0.0095(16) -0.0061(15) 0.0004(15)
F2 0.047(4) 0.094(6) 0.069(5) -0.002(4) -0.007(4) 0.020(4)
O2 0.033(5) 0.072(6) 0.060(6) -0.011(5) -0.002(4) 0.001(4)
N2 0.010(5) 0.058(7) 0.051(7) -0.005(6) -0.001(5) 0.003(5)
C2 0.035(8) 0.070(10) 0.046(8) -0.009(7) -0.008(7) 0.000(7)
S3 0.0252(17) 0.058(2) 0.0449(19) -0.0112(16) -0.0019(14) -0.0047(14)
F3 0.101(6) 0.045(4) 0.066(5) -0.016(3) -0.011(4) -0.011(4)
O3 0.045(5) 0.061(5) 0.045(5) -0.018(4) -0.004(4) -0.009(4)
N3 0.033(5) 0.046(6) 0.028(5) -0.014(4) 0.002(4) 0.006(4)
C3 0.029(7) 0.071(10) 0.053(10) -0.024(9) -0.006(7) 0.017(7)
S4 0.0297(17) 0.053(2) 0.047(2) -0.0170(17) -0.0058(15) 0.0024(15)
F4 0.067(6) 0.051(5) 0.122(8) -0.031(5) -0.021(6) -0.002(4)
O4 0.059(6) 0.051(5) 0.050(5) -0.008(4) -0.024(4) 0.001(4)
N4 0.024(4) 0.033(5) 0.047(5) -0.007(4) -0.006(4) -0.008(4)
C4 0.024(6) 0.071(9) 0.039(7) -0.013(7) 0.000(5) 0.002(6)
F5 0.080(7) 0.069(6) 0.070(6) -0.024(5) 0.002(5) 0.007(5)
O5 0.037(4) 0.071(6) 0.052(5) -0.017(5) 0.001(4) -0.002(4)
N5 0.037(6) 0.039(6) 0.029(6) -0.010(5) -0.008(5) -0.005(5)
C5 0.031(7) 0.034(7) 0.049(8) -0.021(6) -0.006(6) -0.001(5)
F6 0.065(6) 0.074(6) 0.100(8) -0.009(6) -0.037(6) 0.017(5)
O6 0.043(5) 0.061(6) 0.043(5) -0.016(5) -0.007(4) -0.002(4)
N6 0.028(6) 0.048(7) 0.044(7) -0.014(6) -0.006(6) -0.001(6)
C6 0.029(5) 0.048(6) 0.032(6) -0.011(5) 0.004(4) -0.006(5)
F7 0.073(5) 0.064(5) 0.056(4) 0.004(3) -0.008(3) -0.034(4)
O7 0.038(5) 0.054(5) 0.043(5) -0.016(4) 0.001(4) -0.008(4)
N7 0.035(5) 0.045(5) 0.033(5) -0.010(4) 0.000(4) -0.004(4)
C7 0.041(5) 0.051(6) 0.032(5) -0.004(4) -0.010(4) -0.005(4)
F8 0.052(5) 0.077(5) 0.140(9) 0.025(5) 0.010(5) 0.013(4)
O8 0.017(4) 0.066(6) 0.119(8) 0.008(5) 0.002(4) 0.005(4)
N8 0.031(5) 0.036(5) 0.044(6) -0.006(4) -0.014(4) 0.004(4)
C8 0.039(6) 0.056(8) 0.047(7) 0.009(6) 0.007(5) -0.011(6)
F9 0.120(8) 0.066(5) 0.051(5) -0.014(4) -0.018(5) -0.021(5)
O9 0.074(6) 0.067(6) 0.041(5) -0.007(4) 0.002(5) -0.029(5)
C9 0.071(7) 0.043(6) 0.057(7) 0.000(5) -0.008(6) -0.003(5)
F10 0.080(6) 0.071(6) 0.068(6) -0.007(5) -0.013(5) 0.031(5)
O10 0.029(5) 0.061(6) 0.072(7) -0.023(5) 0.001(5) -0.015(4)
C10 0.062(8) 0.034(6) 0.068(8) -0.006(5) -0.010(6) 0.005(6)
F11 0.058(6) 0.062(6) 0.099(7) -0.022(5) -0.002(5) -0.011(4)
O11 0.029(4) 0.070(6) 0.046(5) -0.012(4) -0.006(4) 0.003(4)
C11 0.035(7) 0.050(8) 0.054(9) -0.010(7) -0.002(6) -0.012(6)
F12 0.048(5) 0.071(6) 0.078(6) -0.033(5) 0.011(4) 0.012(4)
O12 0.046(5) 0.074(6) 0.042(5) -0.018(4) -0.007(4) 0.005(5)
C12 0.035(5) 0.034(5) 0.042(6) -0.006(4) -0.009(4) -0.005(4)
F13 0.122(9) 0.060(6) 0.128(10) 0.022(6) 0.011(7) -0.016(6)
O13 0.058(6) 0.059(6) 0.079(7) -0.008(6) -0.034(6) 0.008(5)
C13 0.032(6) 0.036(6) 0.043(7) -0.007(5) -0.011(5) 0.002(5)
F14 0.142(10) 0.103(8) 0.050(6) -0.002(6) -0.002(7) -0.001(7)
O14 0.056(5) 0.049(6) 0.041(5) -0.001(4) -0.006(4) -0.003(4)
C14 0.017(6) 0.039(7) 0.047(8) -0.017(6) 0.000(5) 0.000(5)
F15 0.040(6) 0.170(14) 0.141(12) -0.007(10) 0.023(7) -0.006(7)
C15 0.026(7) 0.049(8) 0.051(8) -0.008(7) -0.002(6) -0.008(6)
F16 0.216(15) 0.092(8) 0.113(10) -0.021(7) 0.056(9) -0.086(10)
C16 0.041(8) 0.073(11) 0.067(10) -0.030(9) 0.007(7) -0.014(8)
F17 0.046(7) 0.210(18) 0.149(13) 0.005(12) 0.018(8) -0.004(9)
C17 0.028(7) 0.063(9) 0.050(8) -0.007(7) 0.009(5) -0.015(6)
F18 0.096(8) 0.140(10) 0.058(6) 0.009(6) -0.017(6) -0.019(7)
C18 0.023(7) 0.063(9) 0.056(9) -0.021(8) -0.009(6) 0.001(6)
C19 0.038(8) 0.035(7) 0.038(7) -0.003(6) -0.001(6) -0.001(6)
C20 0.045(7) 0.045(7) 0.050(8) -0.021(6) -0.010(6) -0.002(6)
C21 0.020(6) 0.059(9) 0.048(8) -0.022(7) 0.006(5) -0.005(6)
C22 0.030(7) 0.051(8) 0.057(9) -0.026(8) -0.007(7) 0.018(6)
C23 0.032(7) 0.045(7) 0.049(8) -0.019(6) -0.010(6) -0.002(6)
C24 0.028(6) 0.039(6) 0.051(7) -0.010(6) -0.005(5) 0.009(5)
C25 0.029(5) 0.036(5) 0.043(6) -0.009(4) -0.003(4) -0.002(4)
C26 0.056(8) 0.035(7) 0.044(8) -0.002(6) -0.022(6) 0.015(6)
C27 0.044(6) 0.055(8) 0.063(8) 0.012(6) -0.007(6) -0.003(6)
C28 0.046(6) 0.048(6) 0.050(6) 0.009(5) -0.005(5) -0.014(5)
C29 0.034(6) 0.051(7) 0.051(7) -0.013(6) 0.003(5) -0.002(5)
C30 0.024(4) 0.037(5) 0.040(5) -0.004(4) -0.007(4) 0.004(4)
C31 0.022(5) 0.047(6) 0.031(6) -0.014(5) 0.004(4) -0.004(4)
C32 0.019(6) 0.050(8) 0.052(8) -0.013(7) 0.000(6) 0.002(6)
C33 0.026(6) 0.053(8) 0.055(8) -0.024(7) -0.008(6) 0.001(5)
C34 0.035(8) 0.047(9) 0.058(10) -0.016(8) -0.012(7) 0.009(7)
C35 0.044(8) 0.036(7) 0.047(8) -0.001(6) -0.011(7) 0.017(6)
C36 0.032(7) 0.063(9) 0.035(7) -0.012(7) -0.001(6) 0.002(6)
C37 0.031(7) 0.054(8) 0.052(8) -0.010(6) 0.006(5) 0.002(6)
C38 0.042(8) 0.067(10) 0.047(9) -0.012(8) -0.015(8) -0.002(7)
C39 0.034(7) 0.056(8) 0.058(9) -0.021(7) 0.000(6) 0.000(6)
C40 0.054(9) 0.046(8) 0.052(10) -0.013(7) 0.002(8) 0.009(7)
C41 0.086(13) 0.062(11) 0.067(12) 0.009(9) -0.013(10) 0.004(9)
C42 0.062(9) 0.052(9) 0.057(10) -0.025(8) -0.002(7) -0.010(7)
C43 0.042(9) 0.097(14) 0.064(11) -0.014(10) 0.012(8) -0.031(9)
C44 0.046(8) 0.043(8) 0.073(10) 0.017(7) 0.005(7) -0.009(6)

loop_
_atom_type_symbol
_atom_type_description
_atom_type_scat_dispersion_real
_atom_type_scat_dispersion_imag
_atom_type_scat_source
C C 0.0033 0.0016 'International Tables Vol C Tables 4.2.6.8 and 6.1.1.4'
H H 0.0000 0.0000 'International Tables Vol C Tables 4.2.6.8 and 6.1.1.4'
O O 0.0106 0.0060 'International Tables Vol C Tables 4.2.6.8 and 6.1.1.4'
S S 0.1246 0.1234 'International Tables Vol C Tables 4.2.6.8 and 6.1.1.4'
F F 0.0171 0.0103 'International Tables Vol C Tables 4.2.6.8 and 6.1.1.4'
Cu Cu 0.3201 1.2651 'International Tables Vol C Tables 4.2.6.8 and 6.1.1.4'
N N 0.0061 0.0033 'International Tables Vol C Tables 4.2.6.8 and 6.1.1.4'

loop_
_geom_angle_atom_site_label_1
_geom_angle_atom_site_label_2
_geom_angle_atom_site_label_3
_geom_angle
_geom_angle_site_symmetry_1
_geom_angle_site_symmetry_3
_geom_angle_publ_flag
N4 Cu1 N3 81.7(4) . . ?
N4 Cu1 N1 81.4(4) . . ?
N3 Cu1 N1 160.9(4) . . ?
N4 Cu1 N2 159.7(4) . . ?
N3 Cu1 N2 80.7(5) . . ?
N1 Cu1 N2 117.3(5) . . ?
N4 Cu1 O1 80.4(3) . . ?
N3 Cu1 O1 102.1(4) . . ?
N1 Cu1 O1 83.9(4) . . ?
N2 Cu1 O1 93.3(4) . . ?
O3 S1 O2 115.2(5) . . ?
O3 S1 O1 114.9(6) . . ?
O2 S1 O1 116.0(6) . . ?
O3 S1 C37 102.1(6) . . ?
O2 S1 C37 101.8(6) . . ?
O1 S1 C37 104.0(6) . . ?
S1 O1 Cu1 146.8(7) . . ?
C1 N1 C5 117.9(11) . . ?
C1 N1 Cu1 131.4(9) . . ?
C5 N1 Cu1 110.6(8) . . ?
N1 C1 C2 121.0(13) . . ?
N1 C1 H1 119.5 . . ?
C2 C1 H1 119.5 . . ?
N8 Cu2 N7 81.7(4) . . ?
N8 Cu2 N6 161.4(5) . . ?
N7 Cu2 N6 80.0(5) . . ?
N8 Cu2 N5 81.0(5) . . ?
N7 Cu2 N5 160.8(4) . . ?
N6 Cu2 N5 117.6(5) . . ?
N8 Cu2 O7 94.4(4) . . ?
N7 Cu2 O7 91.7(3) . . ?
N6 Cu2 O7 82.8(4) . . ?
N5 Cu2 O7 97.9(3) . . ?
O6 S2 O5 114.2(5) . . ?
O6 S2 O4 116.3(6) . . ?
O5 S2 O4 113.7(6) . . ?
O6 S2 C38 103.2(6) . . ?
O5 S2 C38 105.0(7) . . ?
O4 S2 C38 102.2(6) . . ?
C18 N2 C14 120.5(11) . . ?
C18 N2 Cu1 130.3(9) . . ?
C14 N2 Cu1 109.2(9) . . ?
C3 C2 C1 123.2(15) . . ?
C3 C2 H2 118.4 . . ?
C1 C2 H2 118.4 . . ?
O8 S3 O7 115.7(6) . . ?
O8 S3 O9 116.6(7) . . ?
O7 S3 O9 112.5(6) . . ?
O8 S3 C39 102.3(7) . . ?
O7 S3 C39 102.4(6) . . ?
O9 S3 C39 105.1(6) . . ?
C13 N3 C12 127.4(11) . . ?
C13 N3 Cu1 118.9(10) . . ?
C12 N3 Cu1 113.6(7) . . ?
C2 C3 C4 116.5(14) . . ?
C2 C3 H3 121.8 . . ?
C4 C3 H3 121.8 . . ?
O11 S4 O12 115.6(5) . . ?
O11 S4 O10 117.5(5) . . ?
O12 S4 O10 112.1(6) . . ?
O11 S4 C40 103.6(7) . . ?
O12 S4 C40 103.8(6) . . ?
O10 S4 C40 101.7(6) . . ?
C6 N4 C7 126.6(10) . . ?
C6 N4 Cu1 118.7(8) . . ?
C7 N4 Cu1 114.7(7) . . ?
C5 C4 C3 119.2(13) . . ?
C5 C4 H4 120.4 . . ?
C3 C4 H4 120.4 . . ?
C19 N5 C23 116.3(11) . . ?
C19 N5 Cu2 131.6(9) . . ?
C23 N5 Cu2 112.0(9) . . ?
C4 C5 N1 122.2(12) . . ?
C4 C5 C6 123.3(12) . . ?
N1 C5 C6 114.3(11) . . ?
C32 N6 C36 116.5(11) . . ?
C32 N6 Cu2 112.4(9) . . ?
C36 N6 Cu2 131.1(10) . . ?
N4 C6 C5 114.8(11) . . ?
N4 C6 H6 122.6 . . ?
C5 C6 H6 122.6 . . ?
S3 O7 Cu2 139.4(6) . . ?
C31 N7 C30 128.4(10) . . ?
C31 N7 Cu2 117.1(9) . . ?
C30 N7 Cu2 113.6(7) . . ?
N4 C7 C12 105.0(8) . . ?
N4 C7 C8 114.9(8) . . ?
C12 C7 C8 113.0(9) . . ?
N4 C7 H7 107.9 . . ?
C12 C7 H7 107.9 . . ?
C8 C7 H7 107.9 . . ?
C24 N8 C25 127.7(10) . . ?
C24 N8 Cu2 115.9(10) . . ?
C25 N8 Cu2 116.1(7) . . ?
C7 C8 C9 106.5(10) . . ?
C7 C8 H8A 110.4 . . ?
C9 C8 H8A 110.4 . . ?
C7 C8 H8B 110.4 . . ?
C9 C8 H8B 110.4 . . ?
H8A C8 H8B 108.6 . . ?
C10 C9 C8 112.6(10) . . ?
C10 C9 H9A 109.1 . . ?
C8 C9 H9A 109.1 . . ?
C10 C9 H9B 109.1 . . ?
C8 C9 H9B 109.1 . . ?
H9A C9 H9B 107.8 . . ?
C9 C10 C11 111.6(9) . . ?
C9 C10 H10A 109.3 . . ?
C11 C10 H10A 109.3 . . ?
C9 C10 H10B 109.3 . . ?
C11 C10 H10B 109.3 . . ?
H10A C10 H10B 108.0 . . ?
C12 C11 C10 108.5(10) . . ?
C12 C11 H11A 110.0 . . ?
C10 C11 H11A 110.0 . . ?
C12 C11 H11B 110.0 . . ?
C10 C11 H11B 110.0 . . ?
H11A C11 H11B 108.4 . . ?
N3 C12 C11 117.4(9) . . ?
N3 C12 C7 106.2(8) . . ?
C11 C12 C7 113.4(9) . . ?
N3 C12 H12 106.4 . . ?
C11 C12 H12 106.4 . . ?
C7 C12 H12 106.4 . . ?
C44 O13 H13A 109.5 . . ?
N3 C13 C14 113.1(12) . . ?
N3 C13 H13 123.4 . . ?
C14 C13 H13 123.4 . . ?
C42 O14 H14 109.5 . . ?
N2 C14 C15 119.0(13) . . ?
N2 C14 C13 117.4(11) . . ?
C15 C14 C13 123.5(12) . . ?
C16 C15 C14 119.2(13) . . ?
C16 C15 H15 120.4 . . ?
C14 C15 H15 120.4 . . ?
C17 C16 C15 120.1(14) . . ?
C17 C16 H16 119.9 . . ?
C15 C16 H16 119.9 . . ?
C16 C17 C18 118.6(15) . . ?
C16 C17 H17 120.7 . . ?
C18 C17 H17 120.7 . . ?
N2 C18 C17 122.4(14) . . ?
N2 C18 H18 118.8 . . ?
C17 C18 H18 118.8 . . ?
N5 C19 C20 123.4(14) . . ?
N5 C19 H19 118.3 . . ?
C20 C19 H19 118.3 . . ?
C19 C20 C21 119.0(15) . . ?
C19 C20 H20 120.5 . . ?
C21 C20 H20 120.5 . . ?
C22 C21 C20 118.2(13) . . ?
C22 C21 H21 120.9 . . ?
C20 C21 H21 120.9 . . ?
C23 C22 C21 119.0(13) . . ?
C23 C22 H22 120.5 . . ?
C21 C22 H22 120.5 . . ?
C22 C23 N5 124.1(14) . . ?
C22 C23 C24 122.8(13) . . ?
N5 C23 C24 113.1(12) . . ?
N8 C24 C23 117.9(11) . . ?
N8 C24 H24 121.1 . . ?
C23 C24 H24 121.1 . . ?
N8 C25 C26 119.0(9) . . ?
N8 C25 C30 103.9(8) . . ?
C26 C25 C30 111.0(8) . . ?
N8 C25 H25 107.4 . . ?
C26 C25 H25 107.4 . . ?
C30 C25 H25 107.4 . . ?
C27 C26 C25 109.2(11) . . ?
C27 C26 H26A 109.8 . . ?
C25 C26 H26A 109.8 . . ?
C27 C26 H26B 109.8 . . ?
C25 C26 H26B 109.8 . . ?
H26A C26 H26B 108.3 . . ?
C26 C27 C28 116.0(10) . . ?
C26 C27 H27A 108.3 . . ?
C28 C27 H27A 108.3 . . ?
C26 C27 H27B 108.3 . . ?
C28 C27 H27B 108.3 . . ?
H27A C27 H27B 107.4 . . ?
C29 C28 C27 109.9(9) . . ?
C29 C28 H28A 109.7 . . ?
C27 C28 H28A 109.7 . . ?
C29 C28 H28B 109.7 . . ?
C27 C28 H28B 109.7 . . ?
H28A C28 H28B 108.2 . . ?
C30 C29 C28 110.0(9) . . ?
C30 C29 H29A 109.7 . . ?
C28 C29 H29A 109.7 . . ?
C30 C29 H29B 109.7 . . ?
C28 C29 H29B 109.7 . . ?
H29A C29 H29B 108.2 . . ?
N7 C30 C29 116.6(8) . . ?
N7 C30 C25 108.2(7) . . ?
C29 C30 C25 109.8(8) . . ?
N7 C30 H30 107.3 . . ?
C29 C30 H30 107.3 . . ?
C25 C30 H30 107.3 . . ?
N7 C31 C32 114.9(10) . . ?
N7 C31 H31 122.5 . . ?
C32 C31 H31 122.5 . . ?
N6 C32 C33 121.3(13) . . ?
N6 C32 C31 115.5(11) . . ?
C33 C32 C31 123.1(12) . . ?
C34 C33 C32 119.0(14) . . ?
C34 C33 H33 120.5 . . ?
C32 C33 H33 120.5 . . ?
C33 C34 C35 122.0(14) . . ?
C33 C34 H34 119.0 . . ?
C35 C34 H34 119.0 . . ?
C34 C35 C36 116.0(13) . . ?
C34 C35 H35 122.0 . . ?
C36 C35 H35 122.0 . . ?
N6 C36 C35 125.1(13) . . ?
N6 C36 H36 117.4 . . ?
C35 C36 H36 117.4 . . ?
F3 C37 F2 107.7(12) . . ?
F3 C37 F1 107.4(12) . . ?
F2 C37 F1 104.7(11) . . ?
F3 C37 S1 113.2(9) . . ?
F2 C37 S1 111.9(10) . . ?
F1 C37 S1 111.4(10) . . ?
F5 C38 F4 108.4(11) . . ?
F5 C38 F6 107.5(13) . . ?
F4 C38 F6 105.1(12) . . ?
F5 C38 S2 112.3(11) . . ?
F4 C38 S2 112.1(10) . . ?
F6 C38 S2 111.1(9) . . ?
F9 C39 F7 107.1(13) . . ?
F9 C39 F8 108.9(12) . . ?
F7 C39 F8 103.8(11) . . ?
F9 C39 S3 113.8(10) . . ?
F7 C39 S3 111.8(9) . . ?
F8 C39 S3 111.0(11) . . ?
F10 C40 F11 109.4(13) . . ?
F10 C40 F12 108.9(12) . . ?
F11 C40 F12 105.6(10) . . ?
F10 C40 S4 112.6(10) . . ?
F11 C40 S4 110.9(10) . . ?
F12 C40 S4 109.1(10) . . ?
F15 C41 F13 105.0(15) . . ?
F15 C41 F14 104.9(16) . . ?
F13 C41 F14 102.5(13) . . ?
F15 C41 C42 119.2(16) . . ?
F13 C41 C42 112.0(15) . . ?
F14 C41 C42 111.7(14) . . ?
O14 C42 C41 110.2(12) . . ?
F18 C43 F17 105.0(16) . . ?
F18 C43 F16 109.8(18) . . ?
F17 C43 F16 106.7(14) . . ?
F18 C43 C44 115.2(12) . . ?
F17 C43 C44 110.5(18) . . ?
F16 C43 C44 109.3(14) . . ?
O13 C44 C43 110.3(14) . . ?

loop_
_geom_bond_atom_site_label_1
_geom_bond_atom_site_label_2
_geom_bond_distance
_geom_bond_site_symmetry_2
_geom_bond_publ_flag
Cu1 N4 1.942(10) . ?
Cu1 N3 1.964(11) . ?
Cu1 N1 2.044(10) . ?
Cu1 N2 2.047(11) . ?
Cu1 O1 2.432(9) . ?
S1 O3 1.437(9) . ?
S1 O2 1.441(9) . ?
S1 O1 1.447(9) . ?
S1 C37 1.833(16) . ?
F1 C37 1.352(16) . ?
N1 C1 1.307(18) . ?
N1 C5 1.398(16) . ?
C1 C2 1.366(19) . ?
C1 H1 0.9500 . ?
Cu2 N8 1.949(10) . ?
Cu2 N7 1.974(10) . ?
Cu2 N6 2.008(11) . ?
Cu2 N5 2.032(11) . ?
Cu2 O7 2.410(8) . ?
S2 O6 1.414(9) . ?
S2 O5 1.432(10) . ?
S2 O4 1.436(9) . ?
S2 C38 1.807(16) . ?
F2 C37 1.334(15) . ?
N2 C18 1.324(18) . ?
N2 C14 1.390(17) . ?
C2 C3 1.36(2) . ?
C2 H2 0.9500 . ?
S3 O8 1.417(9) . ?
S3 O7 1.450(8) . ?
S3 O9 1.451(10) . ?
S3 C39 1.814(16) . ?
F3 C37 1.307(14) . ?
N3 C13 1.275(16) . ?
N3 C12 1.462(14) . ?
C3 C4 1.40(2) . ?
C3 H3 0.9500 . ?
S4 O11 1.439(10) . ?
S4 O12 1.462(9) . ?
S4 O10 1.469(8) . ?
S4 C40 1.838(14) . ?
F4 C38 1.344(15) . ?
N4 C6 1.276(14) . ?
N4 C7 1.484(13) . ?
C4 C5 1.354(18) . ?
C4 H4 0.9500 . ?
F5 C38 1.303(18) . ?
N5 C19 1.321(16) . ?
N5 C23 1.359(17) . ?
C5 C6 1.487(17) . ?
F6 C38 1.349(16) . ?
N6 C32 1.333(16) . ?
N6 C36 1.362(18) . ?
C6 H6 0.9500 . ?
F7 C39 1.333(14) . ?
N7 C31 1.254(13) . ?
N7 C30 1.453(13) . ?
C7 C12 1.520(13) . ?
C7 C8 1.534(15) . ?
C7 H7 1.0000 . ?
F8 C39 1.344(16) . ?
N8 C24 1.263(16) . ?
N8 C25 1.484(14) . ?
C8 C9 1.553(17) . ?
C8 H8A 0.9900 . ?
C8 H8B 0.9900 . ?
F9 C39 1.298(16) . ?
C9 C10 1.521(15) . ?
C9 H9A 0.9900 . ?
C9 H9B 0.9900 . ?
F10 C40 1.285(16) . ?
C10 C11 1.561(18) . ?
C10 H10A 0.9900 . ?
C10 H10B 0.9900 . ?
F11 C40 1.341(15) . ?
C11 C12 1.491(17) . ?
C11 H11A 0.9900 . ?
C11 H11B 0.9900 . ?
F12 C40 1.361(16) . ?
C12 H12 1.0000 . ?
F13 C41 1.368(19) . ?
O13 C44 1.452(17) . ?
O13 H13A 0.8400 . ?
C13 C14 1.457(18) . ?
C13 H13 0.9500 . ?
F14 C41 1.367(19) . ?
O14 C42 1.363(16) . ?
O14 H14 0.8400 . ?
C14 C15 1.410(17) . ?
F15 C41 1.31(2) . ?
C15 C16 1.40(2) . ?
C15 H15 0.9500 . ?
F16 C43 1.32(2) . ?
C16 C17 1.37(2) . ?
C16 H16 0.9500 . ?
F17 C43 1.30(2) . ?
C17 C18 1.402(18) . ?
C17 H17 0.9500 . ?
F18 C43 1.276(18) . ?
C18 H18 0.9500 . ?
C19 C20 1.37(2) . ?
C19 H19 0.9500 . ?
C20 C21 1.39(2) . ?
C20 H20 0.9500 . ?
C21 C22 1.37(2) . ?
C21 H21 0.9500 . ?
C22 C23 1.354(18) . ?
C22 H22 0.9500 . ?
C23 C24 1.460(19) . ?
C24 H24 0.9500 . ?
C25 C26 1.523(15) . ?
C25 C30 1.541(11) . ?
C25 H25 1.0000 . ?
C26 C27 1.469(19) . ?
C26 H26A 0.9900 . ?
C26 H26B 0.9900 . ?
C27 C28 1.529(13) . ?
C27 H27A 0.9900 . ?
C27 H27B 0.9900 . ?
C28 C29 1.526(17) . ?
C28 H28A 0.9900 . ?
C28 H28B 0.9900 . ?
C29 C30 1.514(16) . ?
C29 H29A 0.9900 . ?
C29 H29B 0.9900 . ?
C30 H30 1.0000 . ?
C31 C32 1.454(17) . ?
C31 H31 0.9500 . ?
C32 C33 1.441(17) . ?
C33 C34 1.34(2) . ?
C33 H33 0.9500 . ?
C34 C35 1.36(2) . ?
C34 H34 0.9500 . ?
C35 C36 1.404(19) . ?
C35 H35 0.9500 . ?
C36 H36 0.9500 . ?
C41 C42 1.47(2) . ?
C43 C44 1.48(2) . ?
